data_2225620
loop_
_publ_author_name
'Khan, Islam Ullah'
'Haider, Zeeshan'
'Arshad, Muhammad Nadeem'
'Sharif, Shahzad'

_publ_section_title
;
 <i>N</i>-Cyclohexyl-4-methyl-<i>N</i>-propylbenzenesulfonamide
;
_journal_coeditor_code OM2321
_journal_issue 4
_journal_name_full 'Acta Crystallographica Section E'
_journal_page_first o741
_journal_paper_doi 10.1107/S1600536810006756
_journal_volume 66
_journal_year 2010
_chemical_formula_iupac 'C16 H25 N O2 S'
_chemical_formula_moiety 'C16 H25 N O2 S'
_chemical_formula_sum 'C16 H25 N O2 S'
_chemical_formula_weight 295.43
_chemical_name_common <i>N</i>-Cyclohexyl-<i>N</i>-propyl-4-methylbenzenesulfonamide
_chemical_name_systematic
;
<i>N</i>-Cyclohexyl-4-methyl-<i>N</i>-propylbenzenesulfonamide
;
_space_group_IT_number 14
_symmetry_cell_setting monoclinic
_symmetry_space_group_name_Hall '-P 2yn'
_symmetry_space_group_name_H-M 'P 1 21/n 1'
_atom_sites_solution_hydrogens geom
_atom_sites_solution_primary direct
_atom_sites_solution_secondary difmap
_audit_creation_method SHELXL-97
_cell_angle_alpha 90.00
_cell_angle_beta 102.411(3)
_cell_angle_gamma 90.00
_cell_formula_units_Z 4
_cell_length_a 7.8207(5)
_cell_length_b 25.2915(16)
_cell_length_c 8.3135(6)
_cell_measurement_reflns_used 856
_cell_measurement_temperature 296(2)
_cell_measurement_theta_max 17.08
_cell_measurement_theta_min 2.63
_cell_volume 1605.96(19)
_computing_cell_refinement 'SAINT (Bruker, 2007)'
_computing_data_collection 'APEX2 (Bruker, 2007)'
_computing_data_reduction 'SAINT (Bruker, 2007)'
_computing_molecular_graphics 'ORTEP-3 for Windows (Farrugia, 1997) and PLATON (Spek, 2009)'
_computing_publication_material
;
WinGX (Farrugia, 1999) and PLATON (Spek, 2009)
;
_computing_structure_refinement 'SHELXL97 (Sheldrick, 2008)'
_computing_structure_solution 'SHELXS97 (Sheldrick, 2008)'
_diffrn_ambient_temperature 296(2)
_diffrn_measured_fraction_theta_full 0.996
_diffrn_measured_fraction_theta_max 0.996
_diffrn_measurement_device_type 'Bruker Kappa APEXII CCD'
_diffrn_measurement_method '\f and \w scans'
_diffrn_radiation_monochromator graphite
_diffrn_radiation_source 'fine-focus sealed tube'
_diffrn_radiation_type MoK\a
_diffrn_radiation_wavelength 0.71073
_diffrn_reflns_av_R_equivalents 0.1244
_diffrn_reflns_av_sigmaI/netI 0.1465
_diffrn_reflns_limit_h_max 9
_diffrn_reflns_limit_h_min -9
_diffrn_reflns_limit_k_max 30
_diffrn_reflns_limit_k_min -30
_diffrn_reflns_limit_l_max 10
_diffrn_reflns_limit_l_min -8
_diffrn_reflns_number 12946
_diffrn_reflns_theta_full 25.56
_diffrn_reflns_theta_max 25.56
_diffrn_reflns_theta_min 1.61
_diffrn_standards_number 0
_exptl_absorpt_coefficient_mu 0.203
_exptl_absorpt_correction_T_max 0.9879
_exptl_absorpt_correction_T_min 0.9798
_exptl_absorpt_correction_type multi-scan
_exptl_absorpt_process_details '(SADABS; Bruker, 2007)'
_exptl_crystal_colour colorless
_exptl_crystal_density_diffrn 1.222
_exptl_crystal_density_method 'not measured'
_exptl_crystal_description needle
_exptl_crystal_F_000 640
_exptl_crystal_size_max 0.16
_exptl_crystal_size_mid 0.08
_exptl_crystal_size_min 0.06
_refine_diff_density_max 0.167
_refine_diff_density_min -0.231
_refine_ls_extinction_method none
_refine_ls_goodness_of_fit_ref 0.902
_refine_ls_hydrogen_treatment constr
_refine_ls_matrix_type full
_refine_ls_number_parameters 183
_refine_ls_number_reflns 3003
_refine_ls_number_restraints 0
_refine_ls_restrained_S_all 0.902
_refine_ls_R_factor_all 0.1839
_refine_ls_R_factor_gt 0.0616
_refine_ls_shift/su_max 0.000
_refine_ls_shift/su_mean 0.000
_refine_ls_structure_factor_coef Fsqd
_refine_ls_weighting_details 'calc w=1/[\s^2^(Fo^2^)+(0.0333P)^2^+0.8827P] where P=(Fo^2^+2Fc^2^)/3'
_refine_ls_weighting_scheme calc
_refine_ls_wR_factor_gt 0.0945
_refine_ls_wR_factor_ref 0.1282
_reflns_number_gt 1271
_reflns_number_total 3004
_reflns_threshold_expression I>2\s(I)
_cod_data_source_file om2321.cif
_cod_data_source_block I
_cod_original_sg_symbol_H-M 'P 21/n'
_cod_database_code 2225620
_cod_database_fobs_code 2225620

loop_
_symmetry_equiv_pos_as_xyz
'x, y, z'
'-x+1/2, y+1/2, -z+1/2'
'-x, -y, -z'
'x-1/2, -y-1/2, z-1/2'

loop_
_atom_site_type_symbol
_atom_site_label
_atom_site_fract_x
_atom_site_fract_y
_atom_site_fract_z
_atom_site_U_iso_or_equiv
_atom_site_adp_type
_atom_site_calc_flag
_atom_site_refinement_flags
_atom_site_occupancy
_atom_site_disorder_assembly
_atom_site_disorder_group
S S1 -0.12769(14) 0.12574(4) 0.82665(13) 0.0507(3) Uani d . 1 . .
O O1 -0.1615(4) 0.15917(11) 0.9551(3) 0.0687(9) Uani d . 1 . .
O O2 -0.2485(3) 0.08478(11) 0.7610(3) 0.0626(8) Uani d . 1 . .
N N1 0.0618(4) 0.09828(12) 0.8964(4) 0.0444(8) Uani d . 1 . .
C C1 -0.1095(5) 0.16743(15) 0.6605(5) 0.0410(10) Uani d . 1 . .
C C2 -0.0304(5) 0.21596(16) 0.6879(5) 0.0570(12) Uani d . 1 . .
H H2 0.0079 0.2283 0.7950 0.068 Uiso calc R 1 . .
C C3 -0.0076(5) 0.24655(16) 0.5559(6) 0.0583(12) Uani d . 1 . .
H H3 0.0477 0.2792 0.5761 0.070 Uiso calc R 1 . .
C C4 -0.0647(5) 0.22991(16) 0.3951(5) 0.0475(11) Uani d . 1 . .
C C5 -0.1461(5) 0.18147(16) 0.3710(5) 0.0510(11) Uani d . 1 . .
H H5 -0.1880 0.1695 0.2639 0.061 Uiso calc R 1 . .
C C6 -0.1676(5) 0.14986(15) 0.5021(5) 0.0464(11) Uani d . 1 . .
H H6 -0.2211 0.1170 0.4824 0.056 Uiso calc R 1 . .
C C7 0.1201(5) 0.05534(15) 0.7993(5) 0.0479(11) Uani d . 1 . .
H H7 0.0146 0.0388 0.7337 0.058 Uiso calc R 1 . .
C C8 0.2179(5) 0.01308(14) 0.9125(5) 0.0559(12) Uani d . 1 . .
H H8A 0.1448 0.0002 0.9847 0.067 Uiso calc R 1 . .
H H8B 0.3230 0.0282 0.9804 0.067 Uiso calc R 1 . .
C C9 0.2676(6) -0.03285(16) 0.8126(6) 0.0709(14) Uani d . 1 . .
H H9A 0.3344 -0.0587 0.8867 0.085 Uiso calc R 1 . .
H H9B 0.1620 -0.0500 0.7525 0.085 Uiso calc R 1 . .
C C10 0.3749(6) -0.01397(16) 0.6925(5) 0.0611(13) Uani d . 1 . .
H H10A 0.3995 -0.0436 0.6269 0.073 Uiso calc R 1 . .
H H10B 0.4857 0.0000 0.7531 0.073 Uiso calc R 1 . .
C C11 0.2786(6) 0.02856(18) 0.5800(5) 0.0739(14) Uani d . 1 . .
H H11A 0.1737 0.0137 0.5110 0.089 Uiso calc R 1 . .
H H11B 0.3526 0.0416 0.5089 0.089 Uiso calc R 1 . .
C C12 0.2289(6) 0.07402(16) 0.6810(5) 0.0654(13) Uani d . 1 . .
H H12A 0.3346 0.0908 0.7423 0.078 Uiso calc R 1 . .
H H12B 0.1635 0.1002 0.6073 0.078 Uiso calc R 1 . .
C C13 -0.0380(6) 0.26366(17) 0.2532(5) 0.0729(14) Uani d . 1 . .
H H13A 0.0274 0.2947 0.2949 0.109 Uiso calc PR 0.50 . .
H H13B -0.1497 0.2739 0.1878 0.109 Uiso calc PR 0.50 . .
H H13C 0.0254 0.2439 0.1865 0.109 Uiso calc PR 0.50 . .
H H13D -0.0920 0.2470 0.1512 0.109 Uiso calc PR 0.50 . .
H H13E 0.0851 0.2678 0.2583 0.109 Uiso calc PR 0.50 . .
H H13F -0.0900 0.2978 0.2597 0.109 Uiso calc PR 0.50 . .
C C14 0.1931(5) 0.12873(15) 1.0130(4) 0.0508(11) Uani d . 1 . .
H H14A 0.1650 0.1660 0.9987 0.061 Uiso calc R 1 . .
H H14B 0.3067 0.1233 0.9866 0.061 Uiso calc R 1 . .
C C15 0.2050(5) 0.11426(15) 1.1910(5) 0.0560(12) Uani d . 1 . .
H H15A 0.2365 0.0772 1.2070 0.067 Uiso calc R 1 . .
H H15B 0.0913 0.1191 1.2179 0.067 Uiso calc R 1 . .
C C16 0.3390(6) 0.14751(16) 1.3061(5) 0.0729(14) Uani d . 1 . .
H H16A 0.4510 0.1438 1.2774 0.109 Uiso calc R 1 . .
H H16B 0.3473 0.1359 1.4174 0.109 Uiso calc R 1 . .
H H16C 0.3038 0.1839 1.2965 0.109 Uiso calc R 1 . .

loop_
_atom_site_aniso_label
_atom_site_aniso_U_11
_atom_site_aniso_U_22
_atom_site_aniso_U_33
_atom_site_aniso_U_12
_atom_site_aniso_U_13
_atom_site_aniso_U_23
S1 0.0461(7) 0.0630(7) 0.0445(7) 0.0111(7) 0.0127(5) 0.0063(6)
O1 0.076(2) 0.086(2) 0.050(2) 0.0307(17) 0.0248(16) -0.0003(16)
O2 0.0441(18) 0.072(2) 0.071(2) -0.0052(16) 0.0099(15) 0.0123(16)
N1 0.042(2) 0.053(2) 0.036(2) 0.0063(17) 0.0035(16) 0.0006(16)
C1 0.041(3) 0.044(2) 0.038(3) 0.005(2) 0.006(2) -0.004(2)
C2 0.067(3) 0.054(3) 0.044(3) 0.002(2) -0.002(2) -0.013(2)
C3 0.066(3) 0.042(3) 0.061(3) -0.007(2) 0.002(3) -0.002(2)
C4 0.042(3) 0.051(3) 0.048(3) 0.006(2) 0.007(2) 0.007(2)
C5 0.059(3) 0.054(3) 0.036(3) 0.003(2) 0.002(2) -0.001(2)
C6 0.047(3) 0.044(2) 0.045(3) -0.005(2) 0.004(2) -0.004(2)
C7 0.044(3) 0.060(3) 0.041(3) 0.004(2) 0.010(2) 0.000(2)
C8 0.063(3) 0.053(3) 0.058(3) 0.004(2) 0.027(2) 0.013(2)
C9 0.073(4) 0.052(3) 0.097(4) 0.005(3) 0.040(3) 0.000(3)
C10 0.056(3) 0.058(3) 0.073(3) 0.002(2) 0.024(3) -0.009(2)
C11 0.070(4) 0.100(4) 0.057(3) 0.019(3) 0.026(3) 0.002(3)
C12 0.072(3) 0.073(3) 0.058(3) 0.026(3) 0.028(3) 0.023(2)
C13 0.074(3) 0.075(3) 0.070(3) -0.007(3) 0.016(3) 0.016(3)
C14 0.052(3) 0.054(3) 0.046(3) 0.006(2) 0.007(2) 0.004(2)
C15 0.060(3) 0.064(3) 0.043(3) -0.003(2) 0.008(2) 0.002(2)
C16 0.089(4) 0.075(3) 0.048(3) -0.011(3) -0.001(3) 0.004(2)

loop_
_atom_type_symbol
_atom_type_description
_atom_type_scat_dispersion_real
_atom_type_scat_dispersion_imag
_atom_type_scat_source
C C 0.0033 0.0016 'International Tables Vol C Tables 4.2.6.8 and 6.1.1.4'
H H 0.0000 0.0000 'International Tables Vol C Tables 4.2.6.8 and 6.1.1.4'
N N 0.0061 0.0033 'International Tables Vol C Tables 4.2.6.8 and 6.1.1.4'
O O 0.0106 0.0060 'International Tables Vol C Tables 4.2.6.8 and 6.1.1.4'
S S 0.1246 0.1234 'International Tables Vol C Tables 4.2.6.8 and 6.1.1.4'

loop_
_geom_angle_atom_site_label_1
_geom_angle_atom_site_label_2
_geom_angle_atom_site_label_3
_geom_angle_site_symmetry_1
_geom_angle_site_symmetry_3
_geom_angle
_geom_angle_publ_flag
O2 S1 O1 . . 120.02(18) ?
O2 S1 N1 . . 107.69(17) ?
O1 S1 N1 . . 106.65(17) ?
O2 S1 C1 . . 106.95(18) ?
O1 S1 C1 . . 106.83(18) ?
N1 S1 C1 . . 108.25(16) ?
C14 N1 C7 . . 119.4(3) ?
C14 N1 S1 . . 117.7(2) ?
C7 N1 S1 . . 118.8(3) ?
C2 C1 C6 . . 119.6(4) ?
C2 C1 S1 . . 120.9(3) ?
C6 C1 S1 . . 119.4(3) ?
C1 C2 C3 . . 119.9(4) ?
C1 C2 H2 . . 120.0 ?
C3 C2 H2 . . 120.0 ?
C4 C3 C2 . . 121.8(4) ?
C4 C3 H3 . . 119.1 ?
C2 C3 H3 . . 119.1 ?
C5 C4 C3 . . 117.1(4) ?
C5 C4 C13 . . 121.9(4) ?
C3 C4 C13 . . 121.0(4) ?
C4 C5 C6 . . 121.8(4) ?
C4 C5 H5 . . 119.1 ?
C6 C5 H5 . . 119.1 ?
C1 C6 C5 . . 119.7(4) ?
C1 C6 H6 . . 120.1 ?
C5 C6 H6 . . 120.1 ?
N1 C7 C12 . . 114.1(3) ?
N1 C7 C8 . . 110.6(3) ?
C12 C7 C8 . . 110.2(3) ?
N1 C7 H7 . . 107.2 ?
C12 C7 H7 . . 107.2 ?
C8 C7 H7 . . 107.2 ?
C7 C8 C9 . . 110.6(3) ?
C7 C8 H8A . . 109.5 ?
C9 C8 H8A . . 109.5 ?
C7 C8 H8B . . 109.5 ?
C9 C8 H8B . . 109.5 ?
H8A C8 H8B . . 108.1 ?
C10 C9 C8 . . 111.2(3) ?
C10 C9 H9A . . 109.4 ?
C8 C9 H9A . . 109.4 ?
C10 C9 H9B . . 109.4 ?
C8 C9 H9B . . 109.4 ?
H9A C9 H9B . . 108.0 ?
C9 C10 C11 . . 111.0(3) ?
C9 C10 H10A . . 109.4 ?
C11 C10 H10A . . 109.4 ?
C9 C10 H10B . . 109.4 ?
C11 C10 H10B . . 109.4 ?
H10A C10 H10B . . 108.0 ?
C10 C11 C12 . . 110.3(4) ?
C10 C11 H11A . . 109.6 ?
C12 C11 H11A . . 109.6 ?
C10 C11 H11B . . 109.6 ?
C12 C11 H11B . . 109.6 ?
H11A C11 H11B . . 108.1 ?
C7 C12 C11 . . 111.7(4) ?
C7 C12 H12A . . 109.3 ?
C11 C12 H12A . . 109.3 ?
C7 C12 H12B . . 109.3 ?
C11 C12 H12B . . 109.3 ?
H12A C12 H12B . . 107.9 ?
C4 C13 H13A . . 109.5 ?
C4 C13 H13B . . 109.5 ?
H13A C13 H13B . . 109.5 ?
C4 C13 H13C . . 109.5 ?
H13A C13 H13C . . 109.5 ?
H13B C13 H13C . . 109.5 ?
C4 C13 H13D . . 109.5 ?
H13A C13 H13D . . 141.1 ?
H13B C13 H13D . . 56.3 ?
H13C C13 H13D . . 56.3 ?
C4 C13 H13E . . 109.5 ?
H13A C13 H13E . . 56.3 ?
H13B C13 H13E . . 141.1 ?
H13C C13 H13E . . 56.3 ?
H13D C13 H13E . . 109.5 ?
C4 C13 H13F . . 109.5 ?
H13A C13 H13F . . 56.3 ?
H13B C13 H13F . . 56.3 ?
H13C C13 H13F . . 141.1 ?
H13D C13 H13F . . 109.5 ?
H13E C13 H13F . . 109.5 ?
N1 C14 C15 . . 114.1(3) ?
N1 C14 H14A . . 108.7 ?
C15 C14 H14A . . 108.7 ?
N1 C14 H14B . . 108.7 ?
C15 C14 H14B . . 108.7 ?
H14A C14 H14B . . 107.6 ?
C14 C15 C16 . . 112.0(3) ?
C14 C15 H15A . . 109.2 ?
C16 C15 H15A . . 109.2 ?
C14 C15 H15B . . 109.2 ?
C16 C15 H15B . . 109.2 ?
H15A C15 H15B . . 107.9 ?
C15 C16 H16A . . 109.5 ?
C15 C16 H16B . . 109.5 ?
H16A C16 H16B . . 109.5 ?
C15 C16 H16C . . 109.5 ?
H16A C16 H16C . . 109.5 ?
H16B C16 H16C . . 109.5 ?

loop_
_geom_bond_atom_site_label_1
_geom_bond_atom_site_label_2
_geom_bond_site_symmetry_2
_geom_bond_distance
_geom_bond_publ_flag
S1 O2 . 1.429(3) ?
S1 O1 . 1.430(3) ?
S1 N1 . 1.627(3) ?
S1 C1 . 1.767(4) ?
N1 C14 . 1.469(4) ?
N1 C7 . 1.482(4) ?
C1 C2 . 1.371(5) ?
C1 C6 . 1.372(5) ?
C2 C3 . 1.385(5) ?
C2 H2 . 0.9300 ?
C3 C4 . 1.381(5) ?
C3 H3 . 0.9300 ?
C4 C5 . 1.375(5) ?
C4 C13 . 1.507(5) ?
C5 C6 . 1.391(5) ?
C5 H5 . 0.9300 ?
C6 H6 . 0.9300 ?
C7 C12 . 1.508(5) ?
C7 C8 . 1.518(5) ?
C7 H7 . 0.9800 ?
C8 C9 . 1.526(5) ?
C8 H8A . 0.9700 ?
C8 H8B . 0.9700 ?
C9 C10 . 1.513(5) ?
C9 H9A . 0.9700 ?
C9 H9B . 0.9700 ?
C10 C11 . 1.516(5) ?
C10 H10A . 0.9700 ?
C10 H10B . 0.9700 ?
C11 C12 . 1.522(5) ?
C11 H11A . 0.9700 ?
C11 H11B . 0.9700 ?
C12 H12A . 0.9700 ?
C12 H12B . 0.9700 ?
C13 H13A . 0.9600 ?
C13 H13B . 0.9600 ?
C13 H13C . 0.9600 ?
C13 H13D . 0.9600 ?
C13 H13E . 0.9600 ?
C13 H13F . 0.9600 ?
C14 C15 . 1.507(5) ?
C14 H14A . 0.9700 ?
C14 H14B . 0.9700 ?
C15 C16 . 1.513(5) ?
C15 H15A . 0.9700 ?
C15 H15B . 0.9700 ?
C16 H16A . 0.9600 ?
C16 H16B . 0.9600 ?
C16 H16C . 0.9600 ?

loop_
_geom_torsion_atom_site_label_1
_geom_torsion_atom_site_label_2
_geom_torsion_atom_site_label_3
_geom_torsion_atom_site_label_4
_geom_torsion_site_symmetry_1
_geom_torsion_site_symmetry_2
_geom_torsion_site_symmetry_3
_geom_torsion_site_symmetry_4
_geom_torsion
_geom_torsion_publ_flag
O2 S1 N1 C14 . . . . -161.9(3) ?
O1 S1 N1 C14 . . . . -31.8(3) ?
C1 S1 N1 C14 . . . . 82.8(3) ?
O2 S1 N1 C7 . . . . 41.0(3) ?
O1 S1 N1 C7 . . . . 171.1(3) ?
C1 S1 N1 C7 . . . . -74.3(3) ?
O2 S1 C1 C2 . . . . 167.1(3) ?
O1 S1 C1 C2 . . . . 37.4(4) ?
N1 S1 C1 C2 . . . . -77.1(3) ?
O2 S1 C1 C6 . . . . -16.1(3) ?
O1 S1 C1 C6 . . . . -145.8(3) ?
N1 S1 C1 C6 . . . . 99.7(3) ?
C6 C1 C2 C3 . . . . -0.9(6) ?
S1 C1 C2 C3 . . . . 175.9(3) ?
C1 C2 C3 C4 . . . . 0.9(6) ?
C2 C3 C4 C5 . . . . 0.1(6) ?
C2 C3 C4 C13 . . . . -179.7(4) ?
C3 C4 C5 C6 . . . . -1.2(6) ?
C13 C4 C5 C6 . . . . 178.7(4) ?
C2 C1 C6 C5 . . . . -0.2(6) ?
S1 C1 C6 C5 . . . . -177.0(3) ?
C4 C5 C6 C1 . . . . 1.2(6) ?
C14 N1 C7 C12 . . . . -64.2(5) ?
S1 N1 C7 C12 . . . . 92.5(4) ?
C14 N1 C7 C8 . . . . 60.7(4) ?
S1 N1 C7 C8 . . . . -142.6(3) ?
N1 C7 C8 C9 . . . . 176.3(3) ?
C12 C7 C8 C9 . . . . -56.6(5) ?
C7 C8 C9 C10 . . . . 56.6(5) ?
C8 C9 C10 C11 . . . . -56.2(5) ?
C9 C10 C11 C12 . . . . 55.7(5) ?
N1 C7 C12 C11 . . . . -177.7(3) ?
C8 C7 C12 C11 . . . . 57.2(5) ?
C10 C11 C12 C7 . . . . -56.7(5) ?
C7 N1 C14 C15 . . . . -104.2(4) ?
S1 N1 C14 C15 . . . . 98.8(3) ?
N1 C14 C15 C16 . . . . -178.8(3) ?
